data_1569605
loop_
_publ_author_name
'Peng, Marie'
'Ari, Denis'
'Roisnel, Thierry'
'Doucet, Henri'
'Soul&#xe9;, Jean-Fran&#xe7;ois'

_publ_section_title
;
 Rhodium(i)-catalyzed cascade C(sp<sup>2</sup>)-H bond alkylation -
 amidation of anilines: phosphorus as traceless directing group.
;
_journal_issue 34
_journal_name_full 'Chemical science'
_journal_page_first 9055
_journal_page_last 9062
_journal_paper_doi 10.1039/d3sc02992a
_journal_volume 14
_journal_year 2023
_chemical_compound_source 'synthesis as described'
_chemical_formula_moiety 'C10 H10 Cl N O'
_chemical_formula_sum 'C10 H10 Cl N O'
_chemical_formula_weight 195.64
_space_group_crystal_system monoclinic
_space_group_IT_number 14
_space_group_name_Hall '-P 2yn'
_space_group_name_H-M_alt 'P 1 21/n 1'
_atom_sites_solution_hydrogens geom
_atom_sites_solution_primary dual
_atom_sites_solution_secondary difmap
_audit_update_record
;
2023-03-29 deposited with the CCDC.	2023-08-01 downloaded from the CCDC.
;
_cell_angle_alpha 90
_cell_angle_beta 101.950(6)
_cell_angle_gamma 90
_cell_formula_units_Z 4
_cell_length_a 10.4075(13)
_cell_length_b 6.8598(8)
_cell_length_c 12.7321(15)
_cell_measurement_reflns_used 1745
_cell_measurement_temperature 150(2)
_cell_measurement_theta_max 27.4352
_cell_measurement_theta_min 2.8334
_cell_measurement_wavelength 0.710730
_cell_volume 889.29(19)
_computing_cell_refinement 'APEX3 (Bruker, 2015)'
_computing_data_collection 'Bruker APEX3 (Bruker, 2015)'
_computing_data_reduction 'SAINT (Bruker, 2014)'
_computing_molecular_graphics
;
   'SXGRAPH (L. Farrugia, 1999), Mercury (CSD, 2020)'
;
_computing_publication_material 'CRYSCALC (T. Roisnel, local program, 2020)'
_computing_structure_refinement 'SHELXL-2018_3 (Sheldrick, 2018)'
_computing_structure_solution 'SHELXT (G. Sheldrick, 2015)'
_diffrn_ambient_temperature 150(2)
_diffrn_detector 'CCD plate'
_diffrn_detector_area_resol_mean 10.4167
_diffrn_measured_fraction_theta_full 0.997
_diffrn_measured_fraction_theta_max 0.992
_diffrn_measurement_device_type 'APEXII Bruker-AXS'
_diffrn_measurement_method 'CCD rotation images, thin slices'
_diffrn_orient_matrix_UB_11 0.0818586
_diffrn_orient_matrix_UB_12 -0.0669256
_diffrn_orient_matrix_UB_13 -0.0102692
_diffrn_orient_matrix_UB_21 0.0525803
_diffrn_orient_matrix_UB_22 0.1178187
_diffrn_orient_matrix_UB_23 0.0281303
_diffrn_orient_matrix_UB_31 0.0133342
_diffrn_orient_matrix_UB_32 -0.0537339
_diffrn_orient_matrix_UB_33 0.0744698
_diffrn_radiation_monochromator graphite
_diffrn_radiation_probe x-ray
_diffrn_radiation_source 'fine-focus sealed tube'
_diffrn_radiation_type MoK\a
_diffrn_radiation_wavelength 0.71073
_diffrn_reflns_av_R_equivalents 0.0273
_diffrn_reflns_av_unetI/netI 0.0404
_diffrn_reflns_limit_h_max 9
_diffrn_reflns_limit_h_min -13
_diffrn_reflns_limit_k_max 8
_diffrn_reflns_limit_k_min -8
_diffrn_reflns_limit_l_max 16
_diffrn_reflns_limit_l_min -16
_diffrn_reflns_number 5583
_diffrn_reflns_theta_full 25.242
_diffrn_reflns_theta_max 27.478
_diffrn_reflns_theta_min 3.271
_diffrn_source_current 1.0
_diffrn_source_power 50.0
_diffrn_source_voltage 50.0
_exptl_absorpt_coefficient_mu 0.383
_exptl_absorpt_correction_T_max 0.977
_exptl_absorpt_correction_T_min 0.874
_exptl_absorpt_correction_type multi-scan
_exptl_absorpt_process_details
;
  [Sheldrick, G.M. (2014). SADABS Bruker AXS Inc., Madison, Wisconsin, USA]
;
_exptl_crystal_colour colourless
_exptl_crystal_density_diffrn 1.461
_exptl_crystal_description plate
_exptl_crystal_F_000 408
_exptl_crystal_size_max 0.320
_exptl_crystal_size_mid 0.170
_exptl_crystal_size_min 0.060
_refine_diff_density_max 0.328
_refine_diff_density_min -0.244
_refine_diff_density_rms 0.057
_refine_ls_extinction_method none
_refine_ls_goodness_of_fit_ref 1.121
_refine_ls_hydrogen_treatment constr
_refine_ls_matrix_type full
_refine_ls_number_parameters 119
_refine_ls_number_reflns 2024
_refine_ls_number_restraints 0
_refine_ls_restrained_S_all 1.121
_refine_ls_R_factor_all 0.0582
_refine_ls_R_factor_gt 0.0374
_refine_ls_shift/su_max 0.005
_refine_ls_shift/su_mean 0.001
_refine_ls_structure_factor_coef Fsqd
_refine_ls_weighting_details 'w=1/[\s^2^(Fo^2^)+(0.0404P)^2^+0.0687P] where P=(Fo^2^+2Fc^2^)/3'
_refine_ls_weighting_scheme calc
_refine_ls_wR_factor_gt 0.0838
_refine_ls_wR_factor_ref 0.0930
_reflns_number_gt 1555
_reflns_number_total 2024
_reflns_threshold_expression >2sigma(I)
_cod_data_source_file d3sc02992a2.cif
_cod_data_source_block 2AD24
_cod_depositor_comments 'Adding full bibliography for 1569605.cif.'
_cod_original_sg_symbol_H-M 'P 21/n'
_cod_database_code 1569605

loop_
_space_group_symop_operation_xyz
'x, y, z'
'-x+1/2, y+1/2, -z+1/2'
'-x, -y, -z'
'x-1/2, -y-1/2, z-1/2'

loop_
_atom_site_label
_atom_site_type_symbol
_atom_site_fract_x
_atom_site_fract_y
_atom_site_fract_z
_atom_site_U_iso_or_equiv
_atom_site_adp_type
_atom_site_occupancy
_atom_site_site_symmetry_order
_atom_site_calc_flag
_atom_site_refinement_flags_posn
_atom_site_refinement_flags_adp
_atom_site_refinement_flags_occupancy
_atom_site_disorder_assembly
_atom_site_disorder_group
C1 C 0.20350(17) 0.3008(2) 0.31215(14) 0.0186(4) Uani 1 1 d . . . . .
C2 C 0.25727(19) 0.2731(2) 0.41956(14) 0.0224(4) Uani 1 1 d . . . . .
H2 H 0.203091 0.262471 0.470866 0.027 Uiso 1 1 calc R U . . .
C3 C 0.39310(19) 0.2614(2) 0.45036(14) 0.0224(4) Uani 1 1 d . . . . .
H3 H 0.431700 0.243915 0.524170 0.027 Uiso 1 1 calc R U . . .
C4 C 0.47394(17) 0.2742(2) 0.37708(14) 0.0187(4) Uani 1 1 d . . . . .
C5 C 0.62048(18) 0.2550(3) 0.40815(14) 0.0238(4) Uani 1 1 d . . . . .
H5A H 0.645983 0.117537 0.400489 0.029 Uiso 1 1 calc R U . . .
H5B H 0.650880 0.293381 0.484199 0.029 Uiso 1 1 calc R U . . .
C6 C 0.68515(18) 0.3844(3) 0.33698(14) 0.0240(4) Uani 1 1 d . . . . .
H6A H 0.672877 0.522647 0.354892 0.029 Uiso 1 1 calc R U . . .
H6B H 0.780669 0.357490 0.351907 0.029 Uiso 1 1 calc R U . . .
C7 C 0.62970(18) 0.3524(2) 0.21967(14) 0.0212(4) Uani 1 1 d . . . . .
O8 O 0.69739(13) 0.36653(19) 0.15189(10) 0.0280(3) Uani 1 1 d . . . . .
N9 N 0.49846(14) 0.30947(19) 0.19206(11) 0.0179(3) Uani 1 1 d . . . . .
C10 C 0.43918(19) 0.2792(3) 0.07844(14) 0.0253(4) Uani 1 1 d . . . . .
H10A H 0.389347 0.395566 0.049867 0.038 Uiso 1 1 calc R U . . .
H10B H 0.380061 0.166568 0.071122 0.038 Uiso 1 1 calc R U . . .
H10C H 0.508472 0.255209 0.038335 0.038 Uiso 1 1 calc R U . . .
C11 C 0.41655(17) 0.3017(2) 0.26857(13) 0.0166(4) Uani 1 1 d . . . . .
C12 C 0.28083(17) 0.3170(2) 0.23605(13) 0.0174(4) Uani 1 1 d . . . . .
H12 H 0.241673 0.338169 0.162665 0.021 Uiso 1 1 calc R U . . .
Cl1 Cl 0.03318(4) 0.31479(6) 0.26990(4) 0.02514(15) Uani 1 1 d . . . . .

loop_
_atom_site_aniso_label
_atom_site_aniso_U_11
_atom_site_aniso_U_22
_atom_site_aniso_U_33
_atom_site_aniso_U_23
_atom_site_aniso_U_13
_atom_site_aniso_U_12
C1 0.0151(9) 0.0151(8) 0.0269(10) -0.0023(7) 0.0074(7) -0.0011(7)
C2 0.0252(10) 0.0250(9) 0.0204(10) -0.0009(7) 0.0122(8) -0.0008(8)
C3 0.0287(10) 0.0247(9) 0.0143(9) -0.0002(7) 0.0059(8) 0.0007(8)
C4 0.0204(9) 0.0175(9) 0.0185(9) -0.0005(7) 0.0051(7) 0.0004(7)
C5 0.0216(10) 0.0312(10) 0.0182(10) -0.0001(7) 0.0033(7) 0.0023(8)
C6 0.0161(9) 0.0304(10) 0.0253(10) -0.0041(8) 0.0037(7) -0.0012(8)
C7 0.0220(9) 0.0198(9) 0.0231(10) -0.0005(7) 0.0080(8) 0.0003(7)
O8 0.0225(7) 0.0385(8) 0.0266(7) -0.0029(6) 0.0132(6) -0.0044(6)
N9 0.0171(7) 0.0233(8) 0.0139(8) -0.0009(6) 0.0049(6) -0.0023(6)
C10 0.0226(10) 0.0374(11) 0.0167(9) -0.0026(8) 0.0059(7) -0.0021(8)
C11 0.0202(9) 0.0138(8) 0.0172(9) -0.0011(6) 0.0071(7) -0.0018(7)
C12 0.0191(9) 0.0169(8) 0.0165(9) 0.0009(6) 0.0042(7) -0.0015(7)
Cl1 0.0173(2) 0.0265(3) 0.0330(3) -0.00150(18) 0.00846(18) -0.00137(19)

loop_
_atom_type_symbol
_atom_type_description
_atom_type_scat_dispersion_real
_atom_type_scat_dispersion_imag
_atom_type_scat_source
C C 0.0033 0.0016 'International Tables Vol C Tables 4.2.6.8 and 6.1.1.4'
H H 0.0000 0.0000 'International Tables Vol C Tables 4.2.6.8 and 6.1.1.4'
Cl Cl 0.1484 0.1585 'International Tables Vol C Tables 4.2.6.8 and 6.1.1.4'
N N 0.0061 0.0033 'International Tables Vol C Tables 4.2.6.8 and 6.1.1.4'
O O 0.0106 0.0060 'International Tables Vol C Tables 4.2.6.8 and 6.1.1.4'

loop_
_geom_angle_atom_site_label_1
_geom_angle_atom_site_label_2
_geom_angle_atom_site_label_3
_geom_angle
_geom_angle_site_symmetry_1
_geom_angle_site_symmetry_3
_geom_angle_publ_flag
C2 C1 C12 121.93(16) . . ?
C2 C1 Cl1 119.40(13) . . ?
C12 C1 Cl1 118.67(13) . . ?
C1 C2 C3 117.92(16) . . ?
C1 C2 H2 121.0 . . ?
C3 C2 H2 121.0 . . ?
C4 C3 C2 122.13(17) . . ?
C4 C3 H3 118.9 . . ?
C2 C3 H3 118.9 . . ?
C3 C4 C11 118.67(16) . . ?
C3 C4 C5 122.96(16) . . ?
C11 C4 C5 118.35(15) . . ?
C4 C5 C6 110.06(14) . . ?
C4 C5 H5A 109.6 . . ?
C6 C5 H5A 109.6 . . ?
C4 C5 H5B 109.6 . . ?
C6 C5 H5B 109.6 . . ?
H5A C5 H5B 108.2 . . ?
C7 C6 C5 112.39(15) . . ?
C7 C6 H6A 109.1 . . ?
C5 C6 H6A 109.1 . . ?
C7 C6 H6B 109.1 . . ?
C5 C6 H6B 109.1 . . ?
H6A C6 H6B 107.9 . . ?
O8 C7 N9 121.62(16) . . ?
O8 C7 C6 122.02(17) . . ?
N9 C7 C6 116.36(15) . . ?
C7 N9 C11 122.65(14) . . ?
C7 N9 C10 118.52(14) . . ?
C11 N9 C10 118.77(14) . . ?
N9 C10 H10A 109.5 . . ?
N9 C10 H10B 109.5 . . ?
H10A C10 H10B 109.5 . . ?
N9 C10 H10C 109.5 . . ?
H10A C10 H10C 109.5 . . ?
H10B C10 H10C 109.5 . . ?
C12 C11 C4 120.23(16) . . ?
C12 C11 N9 120.60(15) . . ?
C4 C11 N9 119.16(15) . . ?
C1 C12 C11 119.11(16) . . ?
C1 C12 H12 120.4 . . ?
C11 C12 H12 120.4 . . ?

loop_
_geom_bond_atom_site_label_1
_geom_bond_atom_site_label_2
_geom_bond_distance
_geom_bond_site_symmetry_2
_geom_bond_publ_flag
C1 C2 1.379(2) . ?
C1 C12 1.386(2) . ?
C1 Cl1 1.7452(18) . ?
C2 C3 1.389(3) . ?
C2 H2 0.9500 . ?
C3 C4 1.382(2) . ?
C3 H3 0.9500 . ?
C4 C11 1.400(2) . ?
C4 C5 1.500(2) . ?
C5 C6 1.521(3) . ?
C5 H5A 0.9900 . ?
C5 H5B 0.9900 . ?
C6 C7 1.502(2) . ?
C6 H6A 0.9900 . ?
C6 H6B 0.9900 . ?
C7 O8 1.226(2) . ?
C7 N9 1.370(2) . ?
N9 C11 1.422(2) . ?
N9 C10 1.465(2) . ?
C10 H10A 0.9800 . ?
C10 H10B 0.9800 . ?
C10 H10C 0.9800 . ?
C11 C12 1.391(2) . ?
C12 H12 0.9500 . ?

loop_
_geom_torsion_atom_site_label_1
_geom_torsion_atom_site_label_2
_geom_torsion_atom_site_label_3
_geom_torsion_atom_site_label_4
_geom_torsion
_geom_torsion_site_symmetry_1
_geom_torsion_site_symmetry_2
_geom_torsion_site_symmetry_3
_geom_torsion_site_symmetry_4
_geom_torsion_publ_flag
C12 C1 C2 C3 -0.1(2) . . . . ?
Cl1 C1 C2 C3 179.58(13) . . . . ?
C1 C2 C3 C4 -0.8(3) . . . . ?
C2 C3 C4 C11 0.6(3) . . . . ?
C2 C3 C4 C5 -177.86(16) . . . . ?
C3 C4 C5 C6 -146.70(16) . . . . ?
C11 C4 C5 C6 34.8(2) . . . . ?
C4 C5 C6 C7 -51.5(2) . . . . ?
C5 C6 C7 O8 -146.43(17) . . . . ?
C5 C6 C7 N9 34.5(2) . . . . ?
O8 C7 N9 C11 -176.84(15) . . . . ?
C6 C7 N9 C11 2.2(2) . . . . ?
O8 C7 N9 C10 0.3(2) . . . . ?
C6 C7 N9 C10 179.30(15) . . . . ?
C3 C4 C11 C12 0.4(2) . . . . ?
C5 C4 C11 C12 178.94(15) . . . . ?
C3 C4 C11 N9 -178.20(15) . . . . ?
C5 C4 C11 N9 0.3(2) . . . . ?
C7 N9 C11 C12 160.32(15) . . . . ?
C10 N9 C11 C12 -16.8(2) . . . . ?
C7 N9 C11 C4 -21.1(2) . . . . ?
C10 N9 C11 C4 161.81(15) . . . . ?
C2 C1 C12 C11 1.1(2) . . . . ?
Cl1 C1 C12 C11 -178.60(12) . . . . ?
C4 C11 C12 C1 -1.2(2) . . . . ?
N9 C11 C12 C1 177.37(14) . . . . ?
